data_4119431
loop_
_publ_author_name
'Xiaobo Pan'
'Xiaoyu Chen'
'Tao Li'
'Yizhi Li'
'Xinping Wang'

_publ_section_title
;
 Isolation and X-ray Crystal Structures of Triarylphosphine Radical
 Cations
;
_journal_name_full 'Journal of the American Chemical Society'
_journal_page_first 3414
_journal_page_last 3417
_journal_paper_doi 10.1021/ja4012113
_journal_volume 135
_journal_year 2013
_chemical_formula_moiety 'C45 H69 P, C16 H12 Al F24 O4'
_chemical_formula_sum 'C61 H81 Al F24 O4 P'
_chemical_formula_weight 1392.21
_chemical_name_systematic
; 
 ? 
;
_space_group_IT_number 2
_symmetry_cell_setting triclinic
_symmetry_space_group_name_Hall '-P 1'
_symmetry_space_group_name_H-M 'P -1'
_atom_sites_solution_hydrogens geom
_atom_sites_solution_primary direct
_atom_sites_solution_secondary difmap
_audit_creation_method SHELXL-97
_cell_angle_alpha 110.795(2)
_cell_angle_beta 101.385(3)
_cell_angle_gamma 97.090(3)
_cell_formula_units_Z 2
_cell_length_a 11.033(2)
_cell_length_b 18.799(4)
_cell_length_c 19.225(4)
_cell_measurement_reflns_used 5879
_cell_measurement_temperature 123(2)
_cell_measurement_theta_max 23.30
_cell_measurement_theta_min 2.20
_cell_volume 3571.9(12)
_computing_cell_refinement 'Bruker SAINT'
_computing_data_collection 'Bruker APEX II'
_computing_data_reduction 'Bruker SAINT'
_computing_molecular_graphics 'Bruker SHELXTL'
_computing_publication_material 'Bruker SHELXTL'
_computing_structure_refinement 'SHELXS-97 (Sheldrick, 2008)'
_computing_structure_solution 'SHELXS-97 (Sheldrick, 2008)'
_diffrn_ambient_temperature 123(2)
_diffrn_measured_fraction_theta_full 0.998
_diffrn_measured_fraction_theta_max 0.998
_diffrn_measurement_device_type 'Bruker APEX II CCD'
_diffrn_measurement_method '\f and \w scans'
_diffrn_radiation_monochromator graphite
_diffrn_radiation_source 'fine-focus sealed tube'
_diffrn_radiation_type MoK\a
_diffrn_radiation_wavelength 0.71073
_diffrn_reflns_av_R_equivalents 0.0036
_diffrn_reflns_av_sigmaI/netI 0.0713
_diffrn_reflns_limit_h_max 11
_diffrn_reflns_limit_h_min -13
_diffrn_reflns_limit_k_max 23
_diffrn_reflns_limit_k_min -23
_diffrn_reflns_limit_l_max 23
_diffrn_reflns_limit_l_min -23
_diffrn_reflns_number 29772
_diffrn_reflns_theta_full 26.00
_diffrn_reflns_theta_max 26.00
_diffrn_reflns_theta_min 1.17
_exptl_absorpt_coefficient_mu 0.154
_exptl_absorpt_correction_T_max 0.964
_exptl_absorpt_correction_T_min 0.940
_exptl_absorpt_correction_type multi-scan
_exptl_absorpt_process_details 'SADABS (Sheldrick, 1997)'
_exptl_crystal_colour purple
_exptl_crystal_density_diffrn 1.294
_exptl_crystal_description block
_exptl_crystal_F_000 1446
_exptl_crystal_size_max 0.40
_exptl_crystal_size_mid 0.35
_exptl_crystal_size_min 0.24
_refine_diff_density_max 0.562
_refine_diff_density_min -0.310
_refine_diff_density_rms 0.071
_refine_ls_extinction_method none
_refine_ls_goodness_of_fit_ref 1.052
_refine_ls_hydrogen_treatment constr
_refine_ls_matrix_type fullcycle
_refine_ls_number_parameters 842
_refine_ls_number_reflns 14046
_refine_ls_number_restraints 0
_refine_ls_restrained_S_all 1.052
_refine_ls_R_factor_all 0.1117
_refine_ls_R_factor_gt 0.0562
_refine_ls_shift/su_max 0.000
_refine_ls_shift/su_mean 0.000
_refine_ls_structure_factor_coef Fsqd
_refine_ls_weighting_details 'calc w=1/[\s^2^(Fo^2^)+(0.0500P)^2^+1.9900P] where P=(Fo^2^+2Fc^2^)/3'
_refine_ls_weighting_scheme calc
_refine_ls_wR_factor_gt 0.1384
_refine_ls_wR_factor_ref 0.1472
_reflns_number_gt 6992
_reflns_number_total 14046
_reflns_threshold_expression >2sigma(I)
_cod_data_source_file ja4012113_si_002.cif
_cod_data_source_block 20121021a
_cod_database_code 4119431

loop_
_symmetry_equiv_pos_as_xyz
'x, y, z'
'-x, -y, -z'

loop_
_atom_site_label
_atom_site_type_symbol
_atom_site_fract_x
_atom_site_fract_y
_atom_site_fract_z
_atom_site_U_iso_or_equiv
_atom_site_adp_type
_atom_site_occupancy
_atom_site_symmetry_multiplicity
_atom_site_calc_flag
_atom_site_refinement_flags
Al1 Al 0.83591(10) 0.16607(6) 0.74439(6) 0.0413(2) Uani 1 1 d .
C1 C 0.4965(3) 0.32126(18) 0.31900(19) 0.0396(8) Uani 1 1 d .
C2 C 0.5574(3) 0.36024(18) 0.39693(18) 0.0375(8) Uani 1 1 d .
C3 C 0.5049(3) 0.34252(18) 0.44967(19) 0.0411(8) Uani 1 1 d .
H3 H 0.5457 0.3692 0.5030 0.049 Uiso 1 1 calc R
C4 C 0.3947(3) 0.28720(19) 0.42735(19) 0.0412(8) Uani 1 1 d .
C5 C 0.3360(3) 0.24873(19) 0.34932(19) 0.0453(9) Uani 1 1 d .
H5 H 0.2604 0.2103 0.3330 0.054 Uiso 1 1 calc R
C6 C 0.3856(3) 0.26553(19) 0.29516(19) 0.0403(8) Uani 1 1 d .
C7 C 0.6804(3) 0.41858(19) 0.4265(2) 0.0432(8) Uani 1 1 d .
H7 H 0.7138 0.4139 0.3807 0.052 Uiso 1 1 calc R
C8 C 0.7818(3) 0.4065(2) 0.48291(19) 0.0470(9) Uani 1 1 d .
H8A H 0.7454 0.3679 0.5005 0.070 Uiso 1 1 calc R
H8B H 0.8188 0.4559 0.5272 0.070 Uiso 1 1 calc R
H8C H 0.8477 0.3880 0.4580 0.070 Uiso 1 1 calc R
C9 C 0.6618(3) 0.50219(18) 0.4603(2) 0.0465(9) Uani 1 1 d .
H9A H 0.6118 0.5144 0.4195 0.070 Uiso 1 1 calc R
H9B H 0.7445 0.5382 0.4824 0.070 Uiso 1 1 calc R
H9C H 0.6173 0.5076 0.5006 0.070 Uiso 1 1 calc R
C10 C 0.3103(3) 0.22398(19) 0.21191(19) 0.0424(8) Uani 1 1 d .
H10 H 0.3525 0.2472 0.1811 0.051 Uiso 1 1 calc R
C11 C 0.3130(3) 0.13762(18) 0.1812(2) 0.0488(9) Uani 1 1 d .
H11D H 0.3631 0.1255 0.2220 0.073 Uiso 1 1 calc R
H11E H 0.3512 0.1251 0.1375 0.073 Uiso 1 1 calc R
H11F H 0.2265 0.1068 0.1642 0.073 Uiso 1 1 calc R
C12 C 0.1740(3) 0.2352(2) 0.1981(2) 0.0510(9) Uani 1 1 d .
H12A H 0.1318 0.2178 0.2314 0.077 Uiso 1 1 calc R
H12B H 0.1288 0.2046 0.1441 0.077 Uiso 1 1 calc R
H12C H 0.1740 0.2904 0.2101 0.077 Uiso 1 1 calc R
C13 C 0.3414(3) 0.26815(19) 0.48613(19) 0.0420(8) Uani 1 1 d .
H13 H 0.3909 0.3067 0.5383 0.050 Uiso 1 1 calc R
C14 C 0.3548(3) 0.1875(2) 0.4820(2) 0.0485(9) Uani 1 1 d .
H14A H 0.3022 0.1485 0.4326 0.073 Uiso 1 1 calc R
H14B H 0.3275 0.1786 0.5242 0.073 Uiso 1 1 calc R
H14C H 0.4435 0.1835 0.4864 0.073 Uiso 1 1 calc R
C15 C 0.2022(3) 0.2736(2) 0.4775(2) 0.0462(9) Uani 1 1 d .
H15A H 0.1765 0.2956 0.4391 0.069 Uiso 1 1 calc R
H15B H 0.1913 0.3071 0.5272 0.069 Uiso 1 1 calc R
H15C H 0.1498 0.2215 0.4608 0.069 Uiso 1 1 calc R
C16 C 0.6033(3) 0.43177(19) 0.24724(18) 0.0398(8) Uani 1 1 d .
C17 C 0.5057(3) 0.47173(19) 0.23941(18) 0.0390(8) Uani 1 1 d .
C18 C 0.5326(3) 0.54378(19) 0.23568(19) 0.0431(8) Uani 1 1 d .
H18 H 0.4671 0.5715 0.2310 0.052 Uiso 1 1 calc R
C19 C 0.6556(3) 0.57637(19) 0.23878(19) 0.0432(8) Uani 1 1 d .
C20 C 0.7511(3) 0.53490(19) 0.24590(19) 0.0420(8) Uani 1 1 d .
H20 H 0.8349 0.5563 0.2478 0.050 Uiso 1 1 calc R
C21 C 0.7244(3) 0.46262(18) 0.25023(18) 0.0385(8) Uani 1 1 d .
C22 C 0.8354(3) 0.4258(2) 0.26273(19) 0.0448(8) Uani 1 1 d .
H22 H 0.8038 0.3789 0.2725 0.054 Uiso 1 1 calc R
C23 C 0.8897(3) 0.3970(2) 0.19401(19) 0.0462(9) Uani 1 1 d .
H23A H 0.8707 0.3399 0.1719 0.069 Uiso 1 1 calc R
H23B H 0.9816 0.4163 0.2104 0.069 Uiso 1 1 calc R
H23C H 0.8521 0.4160 0.1552 0.069 Uiso 1 1 calc R
C24 C 0.9447(3) 0.4789(2) 0.33539(19) 0.0449(8) Uani 1 1 d .
H24A H 0.9747 0.5276 0.3302 0.067 Uiso 1 1 calc R
H24B H 1.0146 0.4519 0.3399 0.067 Uiso 1 1 calc R
H24C H 0.9132 0.4905 0.3816 0.067 Uiso 1 1 calc R
C25 C 0.3699(3) 0.44000(19) 0.2339(2) 0.0438(8) Uani 1 1 d .
H25 H 0.3647 0.3846 0.2281 0.053 Uiso 1 1 calc R
C26 C 0.3285(3) 0.4805(2) 0.30579(19) 0.0453(8) Uani 1 1 d .
H26A H 0.4016 0.5167 0.3463 0.068 Uiso 1 1 calc R
H26B H 0.2927 0.4416 0.3234 0.068 Uiso 1 1 calc R
H26C H 0.2645 0.5093 0.2943 0.068 Uiso 1 1 calc R
C27 C 0.2738(3) 0.4383(2) 0.16186(19) 0.0446(8) Uani 1 1 d .
H27A H 0.2963 0.4867 0.1545 0.067 Uiso 1 1 calc R
H27B H 0.1885 0.4332 0.1695 0.067 Uiso 1 1 calc R
H27C H 0.2762 0.3940 0.1162 0.067 Uiso 1 1 calc R
C28 C 0.6831(3) 0.65399(19) 0.2329(2) 0.0450(8) Uani 1 1 d .
H28 H 0.7756 0.6661 0.2367 0.054 Uiso 1 1 calc R
C29 C 0.6597(3) 0.7176(2) 0.3011(2) 0.0490(9) Uani 1 1 d .
H29A H 0.6088 0.7496 0.2825 0.073 Uiso 1 1 calc R
H29B H 0.7408 0.7503 0.3356 0.073 Uiso 1 1 calc R
H29C H 0.6144 0.6939 0.3291 0.073 Uiso 1 1 calc R
C30 C 0.6142(3) 0.6470(2) 0.1538(2) 0.0492(9) Uani 1 1 d .
H30A H 0.6677 0.6314 0.1183 0.074 Uiso 1 1 calc R
H30B H 0.5948 0.6973 0.1568 0.074 Uiso 1 1 calc R
H30C H 0.5353 0.6077 0.1351 0.074 Uiso 1 1 calc R
C31 C 0.6133(3) 0.25855(18) 0.18140(18) 0.0387(8) Uani 1 1 d .
C32 C 0.5714(3) 0.24138(19) 0.10325(19) 0.0403(8) Uani 1 1 d .
C33 C 0.6082(3) 0.18073(18) 0.0510(2) 0.0421(8) Uani 1 1 d .
H33 H 0.5798 0.1686 -0.0027 0.051 Uiso 1 1 calc R
C34 C 0.6870(3) 0.13737(19) 0.07725(19) 0.0416(8) Uani 1 1 d .
C35 C 0.7281(3) 0.15508(18) 0.15541(19) 0.0428(8) Uani 1 1 d .
H35 H 0.7819 0.1262 0.1736 0.051 Uiso 1 1 calc R
C36 C 0.6900(3) 0.21590(18) 0.20768(18) 0.0400(8) Uani 1 1 d .
C37 C 0.4810(3) 0.28234(19) 0.06947(19) 0.0417(8) Uani 1 1 d .
H37 H 0.4510 0.3167 0.1128 0.050 Uiso 1 1 calc R
C38 C 0.3644(3) 0.22669(19) 0.00955(19) 0.0465(9) Uani 1 1 d .
H38A H 0.3885 0.1964 -0.0369 0.070 Uiso 1 1 calc R
H38B H 0.3029 0.2564 -0.0035 0.070 Uiso 1 1 calc R
H38C H 0.3266 0.1913 0.0303 0.070 Uiso 1 1 calc R
C39 C 0.5456(3) 0.33545(19) 0.03645(19) 0.0446(8) Uani 1 1 d .
H39A H 0.6342 0.3312 0.0413 0.067 Uiso 1 1 calc R
H39B H 0.5416 0.3895 0.0650 0.067 Uiso 1 1 calc R
H39C H 0.5022 0.3196 -0.0180 0.067 Uiso 1 1 calc R
C40 C 0.7438(3) 0.23252(19) 0.29143(18) 0.0400(8) Uani 1 1 d .
H40 H 0.7241 0.2833 0.3214 0.048 Uiso 1 1 calc R
C41 C 0.6808(3) 0.17148(19) 0.3170(2) 0.0449(8) Uani 1 1 d .
H41A H 0.6061 0.1378 0.2761 0.067 Uiso 1 1 calc R
H41B H 0.6552 0.1980 0.3640 0.067 Uiso 1 1 calc R
H41C H 0.7410 0.1399 0.3272 0.067 Uiso 1 1 calc R
C42 C 0.8873(3) 0.24228(19) 0.31594(19) 0.0429(8) Uani 1 1 d .
H42A H 0.9196 0.2248 0.2701 0.064 Uiso 1 1 calc R
H42B H 0.9083 0.2111 0.3463 0.064 Uiso 1 1 calc R
H42C H 0.9261 0.2972 0.3472 0.064 Uiso 1 1 calc R
C43 C 0.7252(3) 0.07179(19) 0.0215(2) 0.0458(9) Uani 1 1 d .
H43 H 0.6806 0.0659 -0.0314 0.055 Uiso 1 1 calc R
C44 C 0.8653(4) 0.0866(2) 0.0279(2) 0.0591(11) Uani 1 1 d .
H44A H 0.8807 0.1013 -0.0142 0.089 Uiso 1 1 calc R
H44B H 0.8966 0.0392 0.0245 0.089 Uiso 1 1 calc R
H44C H 0.9095 0.1288 0.0774 0.089 Uiso 1 1 calc R
C45 C 0.6828(4) -0.00612(19) 0.0296(2) 0.0494(9) Uani 1 1 d .
H45A H 0.7489 -0.0124 0.0680 0.074 Uiso 1 1 calc R
H45B H 0.6686 -0.0495 -0.0202 0.074 Uiso 1 1 calc R
H45C H 0.6042 -0.0057 0.0460 0.074 Uiso 1 1 calc R
C46 C 0.8231(3) 0.20797(19) 0.6110(2) 0.0421(8) Uani 1 1 d .
C47 C 0.7470(3) 0.1274(2) 0.5544(2) 0.0517(9) Uani 1 1 d .
H47A H 0.8050 0.0944 0.5349 0.078 Uiso 1 1 calc R
H47B H 0.6897 0.1324 0.5112 0.078 Uiso 1 1 calc R
H47C H 0.6976 0.1037 0.5807 0.078 Uiso 1 1 calc R
C48 C 0.9346(3) 0.2343(2) 0.5852(2) 0.0457(9) Uani 1 1 d .
C49 C 0.7404(4) 0.2679(2) 0.6126(2) 0.0502(9) Uani 1 1 d .
C50 C 0.9106(3) 0.3070(2) 0.8865(2) 0.0474(9) Uani 1 1 d .
C51 C 0.7968(3) 0.3421(2) 0.8744(2) 0.0541(10) Uani 1 1 d .
H51A H 0.7497 0.3178 0.8200 0.081 Uiso 1 1 calc R
H51B H 0.8244 0.3982 0.8891 0.081 Uiso 1 1 calc R
H51C H 0.7422 0.3330 0.9062 0.081 Uiso 1 1 calc R
C52 C 1.0286(4) 0.3623(2) 0.8899(2) 0.0538(10) Uani 1 1 d .
C53 C 0.9234(4) 0.3004(2) 0.9643(2) 0.0522(10) Uani 1 1 d .
C54 C 0.5881(3) 0.0739(2) 0.7224(2) 0.0447(8) Uani 1 1 d .
C55 C 0.6307(4) -0.0044(2) 0.6960(2) 0.0539(10) Uani 1 1 d .
H55A H 0.7155 0.0039 0.6880 0.081 Uiso 1 1 calc R
H55B H 0.5713 -0.0408 0.6475 0.081 Uiso 1 1 calc R
H55C H 0.6323 -0.0261 0.7355 0.081 Uiso 1 1 calc R
C56 C 0.4694(3) 0.0518(2) 0.6555(2) 0.0499(9) Uani 1 1 d .
C57 C 0.5467(3) 0.0993(2) 0.7961(2) 0.0492(9) Uani 1 1 d .
C58 C 1.0173(3) 0.06520(19) 0.7395(2) 0.0466(9) Uani 1 1 d .
C59 C 1.1289(3) 0.13223(19) 0.7556(2) 0.0512(9) Uani 1 1 d .
H59A H 1.0967 0.1788 0.7566 0.077 Uiso 1 1 calc R
H59B H 1.1732 0.1168 0.7149 0.077 Uiso 1 1 calc R
H59C H 1.1876 0.1436 0.8055 0.077 Uiso 1 1 calc R
C60 C 1.0147(4) -0.0028(2) 0.6656(2) 0.0541(10) Uani 1 1 d .
C61 C 1.0422(4) 0.0281(2) 0.7992(2) 0.0542(10) Uani 1 1 d .
F1 F 0.64687(19) 0.25499(11) 0.64310(12) 0.0534(5) Uani 1 1 d .
F2 F 0.79918(19) 0.33923(11) 0.66039(12) 0.0532(5) Uani 1 1 d .
F3 F 0.68439(19) 0.26877(11) 0.54555(12) 0.0532(5) Uani 1 1 d .
F4 F 0.90268(18) 0.24236(11) 0.51852(11) 0.0504(5) Uani 1 1 d .
F5 F 1.01011(18) 0.29956(11) 0.63396(11) 0.0531(5) Uani 1 1 d .
F6 F 1.01174(18) 0.18371(11) 0.58018(11) 0.0523(5) Uani 1 1 d .
F7 F 0.5195(2) 0.02134(11) 0.59666(12) 0.0574(6) Uani 1 1 d .
F8 F 0.43670(19) 0.11121(12) 0.64231(12) 0.0598(6) Uani 1 1 d .
F9 F 0.37292(19) 0.00285(11) 0.65586(12) 0.0547(5) Uani 1 1 d .
F10 F 0.48556(19) 0.15566(11) 0.79489(12) 0.0545(5) Uani 1 1 d .
F11 F 0.47398(19) 0.03705(11) 0.79656(11) 0.0562(5) Uani 1 1 d .
F12 F 0.6469(2) 0.12532(12) 0.85539(12) 0.0583(6) Uani 1 1 d .
F13 F 0.8239(2) 0.25554(12) 0.96754(11) 0.0550(5) Uani 1 1 d .
F14 F 0.9431(2) 0.37338(12) 1.01832(12) 0.0570(5) Uani 1 1 d .
F15 F 1.0321(2) 0.28046(11) 0.98453(11) 0.0546(5) Uani 1 1 d .
F16 F 1.0160(2) 0.36582(11) 0.82138(12) 0.0561(5) Uani 1 1 d .
F17 F 1.13054(19) 0.33872(11) 0.91392(12) 0.0546(5) Uani 1 1 d .
F18 F 1.0302(2) 0.43200(12) 0.94205(12) 0.0578(5) Uani 1 1 d .
F19 F 0.9341(2) -0.05026(12) 0.68160(12) 0.0606(6) Uani 1 1 d .
F20 F 0.9740(2) 0.00947(12) 0.60285(12) 0.0575(5) Uani 1 1 d .
F21 F 1.11568(19) -0.03308(11) 0.66179(12) 0.0550(5) Uani 1 1 d .
F22 F 1.14121(19) -0.00428(12) 0.79119(12) 0.0557(5) Uani 1 1 d .
F23 F 1.06563(19) 0.08439(12) 0.86947(12) 0.0556(5) Uani 1 1 d .
F24 F 0.9470(2) -0.02306(12) 0.79624(12) 0.0570(5) Uani 1 1 d .
O1 O 0.9012(2) 0.23456(13) 0.83627(13) 0.0457(6) Uani 1 1 d .
O2 O 0.9068(2) 0.08877(13) 0.73570(13) 0.0464(6) Uani 1 1 d .
O3 O 0.6754(2) 0.13173(12) 0.72403(12) 0.0427(6) Uani 1 1 d .
O4 O 0.8668(2) 0.21187(13) 0.68582(13) 0.0449(6) Uani 1 1 d .
P1 P 0.56544(8) 0.33670(5) 0.24737(5) 0.0406(2) Uani 1 1 d .

loop_
_atom_site_aniso_label
_atom_site_aniso_U_11
_atom_site_aniso_U_22
_atom_site_aniso_U_33
_atom_site_aniso_U_23
_atom_site_aniso_U_13
_atom_site_aniso_U_12
Al1 0.0395(6) 0.0410(6) 0.0388(6) 0.0107(5) 0.0092(5) 0.0086(5)
C1 0.0386(19) 0.0373(18) 0.0381(19) 0.0093(16) 0.0092(16) 0.0086(15)
C2 0.0358(18) 0.0368(18) 0.0341(19) 0.0074(16) 0.0085(15) 0.0078(15)
C3 0.044(2) 0.0403(19) 0.0327(19) 0.0078(16) 0.0071(16) 0.0092(16)
C4 0.041(2) 0.0408(19) 0.0354(19) 0.0072(16) 0.0105(16) 0.0070(16)
C5 0.042(2) 0.0421(19) 0.041(2) 0.0100(17) 0.0119(17) -0.0122(16)
C6 0.0402(19) 0.0418(19) 0.0369(19) 0.0126(16) 0.0099(16) 0.0095(16)
C7 0.043(2) 0.0440(19) 0.041(2) 0.0134(17) 0.0128(17) 0.0091(16)
C8 0.041(2) 0.046(2) 0.0321(19) 0.0101(17) -0.0149(16) -0.0134(16)
C9 0.044(2) 0.0395(19) 0.043(2) 0.0074(17) 0.0101(17) -0.0107(16)
C10 0.0395(19) 0.0400(19) 0.0371(19) 0.0092(16) 0.0088(16) -0.0100(16)
C11 0.052(2) 0.0378(19) 0.037(2) 0.0017(16) 0.0088(17) -0.0160(17)
C12 0.042(2) 0.052(2) 0.042(2) 0.0177(18) -0.0099(17) -0.0157(17)
C13 0.040(2) 0.0441(19) 0.0356(19) 0.0098(16) 0.0097(16) 0.0054(16)
C14 0.050(2) 0.051(2) 0.041(2) 0.0140(18) 0.0104(18) 0.0124(18)
C15 0.046(2) 0.046(2) 0.044(2) 0.0149(18) 0.0134(17) 0.0076(17)
C16 0.0397(19) 0.0443(19) 0.0344(19) 0.0125(16) 0.0120(16) 0.0106(16)
C17 0.041(2) 0.0423(19) 0.0318(18) 0.0125(16) 0.0068(15) 0.0133(16)
C18 0.041(2) 0.0401(19) 0.044(2) 0.0118(17) 0.0092(17) 0.0124(16)
C19 0.045(2) 0.0428(19) 0.039(2) 0.0115(17) 0.0107(17) 0.0113(17)
C20 0.0372(19) 0.044(2) 0.040(2) 0.0113(17) 0.0068(16) 0.0096(16)
C21 0.041(2) 0.0389(19) 0.0296(18) 0.0092(15) 0.0063(15) 0.0063(16)
C22 0.044(2) 0.044(2) 0.043(2) 0.0134(17) 0.0080(17) 0.0095(17)
C23 0.042(2) 0.049(2) 0.038(2) 0.0072(17) 0.0062(16) 0.0119(17)
C24 0.040(2) 0.048(2) 0.042(2) 0.0134(17) 0.0087(16) 0.0112(17)
C25 0.0397(19) 0.0400(19) 0.050(2) 0.0139(17) 0.0118(17) 0.0130(16)
C26 0.042(2) 0.046(2) 0.044(2) 0.0123(17) 0.0119(17) 0.0124(17)
C27 0.042(2) 0.045(2) 0.047(2) 0.0173(18) 0.0125(17) 0.0107(16)
C28 0.047(2) 0.045(2) 0.045(2) 0.0175(18) 0.0144(17) 0.0122(17)
C29 0.051(2) 0.043(2) 0.048(2) 0.0121(18) 0.0107(18) 0.0131(17)
C30 0.048(2) 0.045(2) 0.048(2) 0.0157(18) 0.0075(18) 0.0052(17)
C31 0.0382(18) 0.0356(18) 0.0348(19) 0.0071(16) 0.0057(15) 0.0076(15)
C32 0.0378(19) 0.0410(19) 0.0347(19) 0.0089(16) 0.0049(15) 0.0075(15)
C33 0.044(2) 0.0417(19) 0.0366(19) 0.0098(16) 0.0110(16) 0.0092(16)
C34 0.044(2) 0.0413(19) 0.0348(19) 0.0105(16) 0.0096(16) 0.0085(16)
C35 0.046(2) 0.0360(18) 0.039(2) 0.0070(16) 0.0060(16) 0.0112(16)
C36 0.042(2) 0.0395(18) 0.0324(18) 0.0080(16) 0.0081(16) 0.0086(16)
C37 0.042(2) 0.0405(19) 0.040(2) 0.0129(17) 0.0078(16) 0.0125(16)
C38 0.044(2) 0.046(2) 0.0361(19) 0.0110(17) -0.0120(16) 0.0125(17)
C39 0.048(2) 0.048(2) 0.0367(19) 0.0140(17) 0.0087(17) 0.0164(17)
C40 0.0401(19) 0.0423(19) 0.0315(18) 0.0070(16) 0.0075(15) 0.0126(16)
C41 0.047(2) 0.043(2) 0.043(2) 0.0130(17) 0.0111(17) 0.0147(17)
C42 0.0406(19) 0.0408(19) 0.038(2) 0.0074(16) 0.0063(16) 0.0077(16)
C43 0.051(2) 0.044(2) 0.039(2) 0.0100(17) 0.0133(17) 0.0135(17)
C44 0.053(2) 0.054(2) 0.051(2) -0.0055(19) 0.0170(19) 0.0165(19)
C45 0.053(2) 0.046(2) 0.042(2) 0.0066(17) 0.0125(18) 0.0132(18)
C46 0.041(2) 0.0437(19) 0.039(2) 0.0148(17) 0.0098(16) 0.0080(16)
C47 0.043(2) 0.053(2) 0.044(2) 0.0115(19) 0.0071(18) -0.0118(18)
C48 0.045(2) 0.047(2) 0.042(2) 0.0166(19) 0.0126(18) -0.0023(18)
C49 0.055(2) 0.051(2) 0.049(2) 0.020(2) 0.018(2) 0.0163(19)
C50 0.049(2) 0.043(2) 0.043(2) 0.0120(18) 0.0143(18) -0.0034(17)
C51 0.053(2) 0.048(2) 0.052(2) 0.0090(19) 0.0142(19) 0.0065(19)
C52 0.052(2) 0.041(2) 0.051(3) 0.005(2) 0.010(2) -0.0045(18)
C53 0.045(2) 0.053(2) 0.038(2) -0.0014(19) 0.0115(18) -0.0011(19)
C54 0.043(2) 0.044(2) 0.038(2) 0.0068(17) 0.0094(17) 0.0109(17)
C55 0.046(2) 0.046(2) 0.065(3) 0.019(2) 0.0110(19) 0.0097(18)
C56 0.042(2) 0.047(2) 0.048(2) 0.0145(19) 0.0008(18) -0.0075(18)
C57 0.041(2) 0.048(2) 0.054(2) 0.0174(19) 0.0110(19) 0.0009(18)
C58 0.043(2) 0.042(2) 0.054(2) 0.0168(18) 0.0109(18) 0.0147(17)
C59 0.044(2) 0.043(2) 0.061(2) 0.0124(19) 0.0149(19) 0.0100(17)
C60 0.053(2) 0.054(2) 0.047(2) 0.011(2) 0.005(2) 0.019(2)
C61 0.050(2) 0.055(2) 0.056(3) 0.018(2) 0.012(2) 0.016(2)
F1 0.0485(12) 0.0559(12) 0.0565(13) 0.0204(11) 0.0149(11) 0.0159(10)
F2 0.0538(13) 0.0482(12) 0.0550(13) 0.0170(11) 0.0124(11) 0.0140(10)
F3 0.0522(13) 0.0573(13) 0.0491(13) 0.0210(11) 0.0092(10) 0.0129(10)
F4 0.0492(12) 0.0553(12) 0.0469(12) 0.0188(10) 0.0144(10) 0.0116(10)
F5 0.0483(12) 0.0460(11) 0.0537(13) 0.0149(10) 0.0109(10) -0.0124(10)
F6 0.0486(12) 0.0567(12) 0.0508(13) 0.0190(11) 0.0155(10) 0.0108(10)
F7 0.0555(13) 0.0544(12) 0.0479(12) 0.0119(11) 0.0120(11) -0.0128(10)
F8 0.0481(12) 0.0549(13) 0.0563(13) 0.0207(11) -0.0147(10) -0.0121(10)
F9 0.0464(12) 0.0500(12) 0.0559(13) 0.0164(11) 0.0080(10) -0.0103(10)
F10 0.0529(13) 0.0533(12) 0.0543(13) 0.0142(11) 0.0196(10) 0.0128(10)
F11 0.0534(13) 0.0562(12) 0.0501(13) 0.0176(11) 0.0148(10) -0.0130(10)
F12 0.0544(13) 0.0589(13) 0.0475(13) 0.0144(11) 0.0104(11) -0.0146(11)
F13 0.0518(13) 0.0592(13) 0.0521(13) 0.0175(11) 0.0171(10) 0.0126(11)
F14 0.0642(14) 0.0551(13) 0.0460(12) 0.0127(11) 0.0135(11) 0.0156(11)
F15 0.0528(13) 0.0516(12) 0.0488(13) 0.0088(10) 0.0102(10) 0.0111(10)
F16 0.0568(13) 0.0510(12) 0.0554(14) 0.0148(11) 0.0145(11) 0.0111(10)
F17 0.0473(12) 0.0515(12) 0.0542(13) 0.0099(10) 0.0117(10) 0.0072(10)
F18 0.0592(14) 0.0495(12) 0.0567(13) 0.0108(11) 0.0161(11) 0.0111(10)
F19 0.0509(13) 0.0510(12) 0.0624(14) 0.0141(11) -0.0086(11) 0.0112(11)
F20 0.0607(14) 0.0559(13) 0.0510(13) 0.0118(11) 0.0142(11) 0.0227(11)
F21 0.0498(12) 0.0516(12) 0.0561(13) 0.0113(10) 0.0136(10) 0.0145(10)
F22 0.0552(13) 0.0609(13) 0.0544(13) 0.0231(11) 0.0133(11) 0.0236(11)
F23 0.0568(13) 0.0565(13) 0.0475(13) 0.0126(11) 0.0125(10) 0.0158(10)
F24 0.0508(13) 0.0578(13) 0.0666(14) 0.0273(12) 0.0177(11) 0.0134(11)
O1 0.0439(14) 0.0436(14) 0.0400(14) 0.0074(12) 0.0068(11) 0.0092(11)
O2 0.0414(14) 0.0484(14) 0.0456(14) 0.0141(12) 0.0108(11) 0.0093(11)
O3 0.0411(13) 0.0409(13) 0.0407(14) 0.0107(11) 0.0087(11) 0.0082(11)
O4 0.0432(14) 0.0434(13) 0.0426(14) 0.0128(12) 0.0086(11) 0.0060(11)
P1 0.0407(5) 0.0392(5) 0.0379(5) 0.0101(4) 0.0102(4) 0.0095(4)

loop_
_atom_type_symbol
_atom_type_description
_atom_type_scat_dispersion_real
_atom_type_scat_dispersion_imag
_atom_type_scat_source
C C 0.0033 0.0016 'International Tables Vol C Tables 4.2.6.8 and 6.1.1.4'
H H 0.0000 0.0000 'International Tables Vol C Tables 4.2.6.8 and 6.1.1.4'
O O 0.0106 0.0060 'International Tables Vol C Tables 4.2.6.8 and 6.1.1.4'
F F 0.0171 0.0103 'International Tables Vol C Tables 4.2.6.8 and 6.1.1.4'
Al Al 0.0645 0.0514 'International Tables Vol C Tables 4.2.6.8 and 6.1.1.4'
P P 0.1023 0.0942 'International Tables Vol C Tables 4.2.6.8 and 6.1.1.4'

loop_
_geom_angle_atom_site_label_1
_geom_angle_atom_site_label_2
_geom_angle_atom_site_label_3
_geom_angle
O4 Al1 O2 113.64(11)
O4 Al1 O1 104.87(11)
O2 Al1 O1 107.04(11)
O4 Al1 O3 110.13(11)
O2 Al1 O3 107.32(11)
O1 Al1 O3 113.94(10)
C6 C1 C2 120.5(3)
C6 C1 P1 118.6(2)
C2 C1 P1 120.7(3)
C3 C2 C1 118.6(3)
C3 C2 C7 118.1(3)
C1 C2 C7 123.3(3)
C2 C3 C4 122.0(3)
C2 C3 H3 119.0
C4 C3 H3 119.0
C3 C4 C5 118.5(3)
C3 C4 C13 120.7(3)
C5 C4 C13 120.8(3)
C6 C5 C4 120.9(3)
C6 C5 H5 119.5
C4 C5 H5 119.5
C5 C6 C1 119.5(3)
C5 C6 C10 116.9(3)
C1 C6 C10 123.5(3)
C8 C7 C2 115.9(3)
C8 C7 C9 109.3(3)
C2 C7 C9 112.0(3)
C8 C7 H7 106.4
C2 C7 H7 106.4
C9 C7 H7 106.4
C7 C8 H8A 109.5
C7 C8 H8B 109.5
H8A C8 H8B 109.5
C7 C8 H8C 109.5
H8A C8 H8C 109.5
H8B C8 H8C 109.5
C7 C9 H9A 109.5
C7 C9 H9B 109.5
H9A C9 H9B 109.5
C7 C9 H9C 109.5
H9A C9 H9C 109.5
H9B C9 H9C 109.5
C6 C10 C11 111.7(3)
C6 C10 C12 113.2(3)
C11 C10 C12 110.5(3)
C6 C10 H10 107.0
C11 C10 H10 107.0
C12 C10 H10 107.0
C10 C11 H11D 109.5
C10 C11 H11E 109.5
H11D C11 H11E 109.5
C10 C11 H11F 109.5
H11D C11 H11F 109.5
H11E C11 H11F 109.5
C10 C12 H12A 109.5
C10 C12 H12B 109.5
H12A C12 H12B 109.5
C10 C12 H12C 109.5
H12A C12 H12C 109.5
H12B C12 H12C 109.5
C4 C13 C14 111.1(3)
C4 C13 C15 112.5(3)
C14 C13 C15 109.2(3)
C4 C13 H13 108.0
C14 C13 H13 108.0
C15 C13 H13 108.0
C13 C14 H14A 109.5
C13 C14 H14B 109.5
H14A C14 H14B 109.5
C13 C14 H14C 109.5
H14A C14 H14C 109.5
H14B C14 H14C 109.5
C13 C15 H15A 109.5
C13 C15 H15B 109.5
H15A C15 H15B 109.5
C13 C15 H15C 109.5
H15A C15 H15C 109.5
H15B C15 H15C 109.5
C21 C16 C17 121.1(3)
C21 C16 P1 120.2(2)
C17 C16 P1 118.6(3)
C18 C17 C16 119.2(3)
C18 C17 C25 117.2(3)
C16 C17 C25 123.6(3)
C17 C18 C19 120.6(3)
C17 C18 H18 119.7
C19 C18 H18 119.7
C18 C19 C20 119.0(3)
C18 C19 C28 120.1(3)
C20 C19 C28 120.9(3)
C21 C20 C19 120.5(3)
C21 C20 H20 119.7
C19 C20 H20 119.7
C16 C21 C20 119.6(3)
C16 C21 C22 124.4(3)
C20 C21 C22 115.9(3)
C21 C22 C23 114.4(3)
C21 C22 C24 113.5(3)
C23 C22 C24 109.0(3)
C21 C22 H22 106.4
C23 C22 H22 106.4
C24 C22 H22 106.4
C22 C23 H23A 109.5
C22 C23 H23B 109.5
H23A C23 H23B 109.5
C22 C23 H23C 109.5
H23A C23 H23C 109.5
H23B C23 H23C 109.5
C22 C24 H24A 109.5
C22 C24 H24B 109.5
H24A C24 H24B 109.5
C22 C24 H24C 109.5
H24A C24 H24C 109.5
H24B C24 H24C 109.5
C17 C25 C26 113.5(3)
C17 C25 C27 113.7(3)
C26 C25 C27 109.9(3)
C17 C25 H25 106.4
C26 C25 H25 106.4
C27 C25 H25 106.4
C25 C26 H26A 109.5
C25 C26 H26B 109.5
H26A C26 H26B 109.5
C25 C26 H26C 109.5
H26A C26 H26C 109.5
H26B C26 H26C 109.5
C25 C27 H27A 109.5
C25 C27 H27B 109.5
H27A C27 H27B 109.5
C25 C27 H27C 109.5
H27A C27 H27C 109.5
H27B C27 H27C 109.5
C19 C28 C30 109.2(3)
C19 C28 C29 110.6(3)
C30 C28 C29 116.3(3)
C19 C28 H28 106.7
C30 C28 H28 106.7
C29 C28 H28 106.7
C28 C29 H29A 109.5
C28 C29 H29B 109.5
H29A C29 H29B 109.5
C28 C29 H29C 109.5
H29A C29 H29C 109.5
H29B C29 H29C 109.5
C28 C30 H30A 109.5
C28 C30 H30B 109.5
H30A C30 H30B 109.5
C28 C30 H30C 109.5
H30A C30 H30C 109.5
H30B C30 H30C 109.5
C36 C31 C32 120.7(3)
C36 C31 P1 120.6(2)
C32 C31 P1 118.7(2)
C31 C32 C33 119.4(3)
C31 C32 C37 124.0(3)
C33 C32 C37 116.6(3)
C32 C33 C34 120.3(3)
C32 C33 H33 119.9
C34 C33 H33 119.9
C35 C34 C33 119.7(3)
C35 C34 C43 119.8(3)
C33 C34 C43 120.5(3)
C34 C35 C36 119.7(3)
C34 C35 H35 120.2
C36 C35 H35 120.2
C31 C36 C35 120.2(3)
C31 C36 C40 124.2(3)
C35 C36 C40 115.6(3)
C32 C37 C38 113.0(3)
C32 C37 C39 112.6(3)
C38 C37 C39 110.2(3)
C32 C37 H37 106.8
C38 C37 H37 106.8
C39 C37 H37 106.8
C37 C38 H38A 109.5
C37 C38 H38B 109.5
H38A C38 H38B 109.5
C37 C38 H38C 109.5
H38A C38 H38C 109.5
H38B C38 H38C 109.5
C37 C39 H39A 109.5
C37 C39 H39B 109.5
H39A C39 H39B 109.5
C37 C39 H39C 109.5
H39A C39 H39C 109.5
H39B C39 H39C 109.5
C36 C40 C42 114.9(2)
C36 C40 C41 112.7(2)
C42 C40 C41 109.0(2)
C36 C40 H40 106.6
C42 C40 H40 106.6
C41 C40 H40 106.6
C40 C41 H41A 109.5
C40 C41 H41B 109.5
H41A C41 H41B 109.5
C40 C41 H41C 109.5
H41A C41 H41C 109.5
H41B C41 H41C 109.5
C40 C42 H42A 109.5
C40 C42 H42B 109.5
H42A C42 H42B 109.5
C40 C42 H42C 109.5
H42A C42 H42C 109.5
H42B C42 H42C 109.5
C34 C43 C44 112.9(3)
C34 C43 C45 111.5(2)
C44 C43 C45 110.1(3)
C34 C43 H43 107.4
C44 C43 H43 107.4
C45 C43 H43 107.4
C43 C44 H44A 109.5
C43 C44 H44B 109.5
H44A C44 H44B 109.5
C43 C44 H44C 109.5
H44A C44 H44C 109.5
H44B C44 H44C 109.5
C43 C45 H45A 109.5
C43 C45 H45B 109.5
H45A C45 H45B 109.5
C43 C45 H45C 109.5
H45A C45 H45C 109.5
H45B C45 H45C 109.5
O4 C46 C48 108.4(3)
O4 C46 C47 113.2(3)
C48 C46 C47 111.8(3)
O4 C46 C49 108.9(3)
C48 C46 C49 105.1(3)
C47 C46 C49 109.1(3)
C46 C47 H47A 109.5
C46 C47 H47B 109.5
H47A C47 H47B 109.5
C46 C47 H47C 109.5
H47A C47 H47C 109.5
H47B C47 H47C 109.5
F5 C48 F4 106.3(3)
F5 C48 F6 101.9(3)
F4 C48 F6 109.5(3)
F5 C48 C46 115.2(3)
F4 C48 C46 113.7(3)
F6 C48 C46 109.5(3)
F2 C49 F1 101.7(3)
F2 C49 F3 109.3(3)
F1 C49 F3 104.8(3)
F2 C49 C46 112.9(3)
F1 C49 C46 109.7(3)
F3 C49 C46 117.0(3)
O1 C50 C51 115.8(3)
O1 C50 C53 105.1(3)
C51 C50 C53 105.7(3)
O1 C50 C52 111.2(3)
C51 C50 C52 109.2(3)
C53 C50 C52 109.4(3)
C50 C51 H51A 109.5
C50 C51 H51B 109.5
H51A C51 H51B 109.5
C50 C51 H51C 109.5
H51A C51 H51C 109.5
H51B C51 H51C 109.5
F17 C52 F16 114.5(3)
F17 C52 F18 108.6(3)
F16 C52 F18 109.6(3)
F17 C52 C50 109.2(3)
F16 C52 C50 108.2(3)
F18 C52 C50 106.5(3)
F13 C53 F15 113.7(3)
F13 C53 F14 110.2(3)
F15 C53 F14 101.5(3)
F13 C53 C50 113.7(3)
F15 C53 C50 109.4(3)
F14 C53 C50 107.4(3)
O3 C54 C57 109.9(3)
O3 C54 C56 111.9(3)
C57 C54 C56 107.3(3)
O3 C54 C55 111.0(3)
C57 C54 C55 118.2(3)
C56 C54 C55 97.8(3)
C54 C55 H55A 109.5
C54 C55 H55B 109.5
H55A C55 H55B 109.5
C54 C55 H55C 109.5
H55A C55 H55C 109.5
H55B C55 H55C 109.5
F8 C56 F9 113.1(3)
F8 C56 F7 100.2(3)
F9 C56 F7 113.0(3)
F8 C56 C54 113.8(3)
F9 C56 C54 115.6(3)
F7 C56 C54 99.1(3)
F12 C57 F10 110.9(3)
F12 C57 F11 109.6(3)
F10 C57 F11 113.4(3)
F12 C57 C54 109.4(3)
F10 C57 C54 105.6(3)
F11 C57 C54 107.7(3)
O2 C58 C60 112.0(3)
O2 C58 C61 111.7(3)
C60 C58 C61 101.1(3)
O2 C58 C59 111.7(3)
C60 C58 C59 108.9(3)
C61 C58 C59 111.0(3)
C58 C59 H59A 109.5
C58 C59 H59B 109.5
H59A C59 H59B 109.5
C58 C59 H59C 109.5
H59A C59 H59C 109.5
H59B C59 H59C 109.5
F20 C60 F21 109.9(3)
F20 C60 F19 116.9(3)
F21 C60 F19 106.0(3)
F20 C60 C58 113.4(3)
F21 C60 C58 118.7(3)
F19 C60 C58 90.7(3)
F24 C61 F22 109.8(3)
F24 C61 F23 104.3(3)
F22 C61 F23 110.7(3)
F24 C61 C58 115.8(3)
F22 C61 C58 108.1(3)
F23 C61 C58 108.1(3)
C50 O1 Al1 147.0(2)
C58 O2 Al1 145.3(2)
C54 O3 Al1 143.2(2)
C46 O4 Al1 141.0(2)
C31 P1 C16 118.82(14)
C31 P1 C1 119.82(15)
C16 P1 C1 121.00(14)

loop_
_geom_bond_atom_site_label_1
_geom_bond_atom_site_label_2
_geom_bond_distance
Al1 O4 1.701(2)
Al1 O2 1.706(2)
Al1 O1 1.718(2)
Al1 O3 1.724(2)
C1 C6 1.388(5)
C1 C2 1.391(4)
C1 P1 1.789(3)
C2 C3 1.378(4)
C2 C7 1.501(5)
C3 C4 1.381(5)
C3 H3 0.9500
C4 C5 1.387(5)
C4 C13 1.500(4)
C5 C6 1.378(4)
C5 H5 0.9500
C6 C10 1.513(5)
C7 C8 1.496(5)
C7 C9 1.530(4)
C7 H7 1.0000
C8 H8A 0.9800
C8 H8B 0.9800
C8 H8C 0.9800
C9 H9A 0.9800
C9 H9B 0.9800
C9 H9C 0.9800
C10 C11 1.524(4)
C10 C12 1.529(5)
C10 H10 1.0000
C11 H11D 0.9800
C11 H11E 0.9800
C11 H11F 0.9800
C12 H12A 0.9800
C12 H12B 0.9800
C12 H12C 0.9800
C13 C14 1.516(5)
C13 C15 1.532(5)
C13 H13 1.0000
C14 H14A 0.9800
C14 H14B 0.9800
C14 H14C 0.9800
C15 H15A 0.9800
C15 H15B 0.9800
C15 H15C 0.9800
C16 C21 1.371(4)
C16 C17 1.401(4)
C16 P1 1.786(3)
C17 C18 1.381(4)
C17 C25 1.510(5)
C18 C19 1.399(5)
C18 H18 0.9500
C19 C20 1.399(4)
C19 C28 1.502(5)
C20 C21 1.390(4)
C20 H20 0.9500
C21 C22 1.500(5)
C22 C23 1.511(5)
C22 C24 1.565(5)
C22 H22 1.0000
C23 H23A 0.9800
C23 H23B 0.9800
C23 H23C 0.9800
C24 H24A 0.9800
C24 H24B 0.9800
C24 H24C 0.9800
C25 C26 1.512(4)
C25 C27 1.557(5)
C25 H25 1.0000
C26 H26A 0.9800
C26 H26B 0.9800
C26 H26C 0.9800
C27 H27A 0.9800
C27 H27B 0.9800
C27 H27C 0.9800
C28 C30 1.511(5)
C28 C29 1.520(5)
C28 H28 1.0000
C29 H29A 0.9800
C29 H29B 0.9800
C29 H29C 0.9800
C30 H30A 0.9800
C30 H30B 0.9800
C30 H30C 0.9800
C31 C36 1.379(4)
C31 C32 1.386(4)
C31 P1 1.783(3)
C32 C33 1.391(4)
C32 C37 1.516(4)
C33 C34 1.403(5)
C33 H33 0.9500
C34 C35 1.383(5)
C34 C43 1.488(3)
C35 C36 1.401(4)
C35 H35 0.9500
C36 C40 1.504(4)
C37 C38 1.517(4)
C37 C39 1.536(5)
C37 H37 1.0000
C38 H38A 0.9800
C38 H38B 0.9800
C38 H38C 0.9800
C39 H39A 0.9800
C39 H39B 0.9800
C39 H39C 0.9800
C40 C42 1.528(3)
C40 C41 1.543(3)
C40 H40 1.0000
C41 H41A 0.9800
C41 H41B 0.9800
C41 H41C 0.9800
C42 H42A 0.9800
C42 H42B 0.9800
C42 H42C 0.9800
C43 C44 1.509(5)
C43 C45 1.552(5)
C43 H43 1.0000
C44 H44A 0.9800
C44 H44B 0.9800
C44 H44C 0.9800
C45 H45A 0.9800
C45 H45B 0.9800
C45 H45C 0.9800
C46 O4 1.396(4)
C46 C48 1.506(5)
C46 C47 1.529(5)
C46 C49 1.530(5)
C47 H47A 0.9800
C47 H47B 0.9800
C47 H47C 0.9800
C48 F5 1.304(4)
C48 F4 1.329(4)
C48 F6 1.344(4)
C49 F2 1.319(4)
C49 F1 1.321(4)
C49 F3 1.321(4)
C50 O1 1.337(4)
C50 C51 1.504(5)
C50 C53 1.525(5)
C50 C52 1.537(5)
C51 H51A 0.9800
C51 H51B 0.9800
C51 H51C 0.9800
C52 F17 1.318(4)
C52 F16 1.324(4)
C52 F18 1.333(4)
C53 F13 1.326(4)
C53 F15 1.327(4)
C53 F14 1.354(4)
C54 O3 1.348(4)
C54 C57 1.507(5)
C54 C56 1.537(5)
C54 C55 1.542(5)
C55 H55A 0.9800
C55 H55B 0.9800
C55 H55C 0.9800
C56 F8 1.307(4)
C56 F9 1.321(4)
C56 F7 1.333(4)
C57 F12 1.317(4)
C57 F10 1.329(4)
C57 F11 1.338(4)
C58 O2 1.344(4)
C58 C60 1.529(5)
C58 C61 1.540(5)
C58 C59 1.546(5)
C59 H59A 0.9800
C59 H59B 0.9800
C59 H59C 0.9800
C60 F20 1.311(4)
C60 F21 1.315(4)
C60 F19 1.338(4)
C61 F24 1.311(4)
C61 F22 1.323(4)
C61 F23 1.339(4)

loop_
_geom_torsion_atom_site_label_1
_geom_torsion_atom_site_label_2
_geom_torsion_atom_site_label_3
_geom_torsion_atom_site_label_4
_geom_torsion
C6 C1 C2 C3 -0.2(5)
P1 C1 C2 C3 -175.7(2)
C6 C1 C2 C7 177.3(3)
P1 C1 C2 C7 1.9(4)
C1 C2 C3 C4 0.4(5)
C7 C2 C3 C4 -177.3(3)
C2 C3 C4 C5 0.0(5)
C2 C3 C4 C13 178.8(3)
C3 C4 C5 C6 -0.4(5)
C13 C4 C5 C6 -179.3(3)
C4 C5 C6 C1 0.6(5)
C4 C5 C6 C10 -176.4(3)
C2 C1 C6 C5 -0.2(5)
P1 C1 C6 C5 175.3(3)
C2 C1 C6 C10 176.5(3)
P1 C1 C6 C10 -8.0(4)
C3 C2 C7 C8 48.2(4)
C1 C2 C7 C8 -129.4(3)
C3 C2 C7 C9 -78.1(4)
C1 C2 C7 C9 104.4(4)
C5 C6 C10 C11 -70.3(4)
C1 C6 C10 C11 112.9(4)
C5 C6 C10 C12 55.2(4)
C1 C6 C10 C12 -121.6(3)
C3 C4 C13 C14 -109.8(4)
C5 C4 C13 C14 68.9(4)
C3 C4 C13 C15 127.4(3)
C5 C4 C13 C15 -53.8(4)
C21 C16 C17 C18 -0.8(5)
P1 C16 C17 C18 -177.1(2)
C21 C16 C17 C25 178.5(3)
P1 C16 C17 C25 2.3(4)
C16 C17 C18 C19 0.7(5)
C25 C17 C18 C19 -178.7(3)
C17 C18 C19 C20 -0.1(5)
C17 C18 C19 C28 178.7(3)
C18 C19 C20 C21 -0.3(5)
C28 C19 C20 C21 -179.1(3)
C17 C16 C21 C20 0.4(5)
P1 C16 C21 C20 176.5(2)
C17 C16 C21 C22 176.6(3)
P1 C16 C21 C22 -7.2(5)
C19 C20 C21 C16 0.2(5)
C19 C20 C21 C22 -176.3(3)
C16 C21 C22 C23 112.6(4)
C20 C21 C22 C23 -71.1(4)
C16 C21 C22 C24 -121.4(3)
C20 C21 C22 C24 54.9(4)
C18 C17 C25 C26 -73.2(4)
C16 C17 C25 C26 107.4(4)
C18 C17 C25 C27 53.4(4)
C16 C17 C25 C27 -126.0(3)
C18 C19 C28 C30 -65.3(4)
C20 C19 C28 C30 113.5(4)
C18 C19 C28 C29 64.0(4)
C20 C19 C28 C29 -117.2(4)
C36 C31 C32 C33 -0.5(5)
P1 C31 C32 C33 179.8(2)
C36 C31 C32 C37 176.4(3)
P1 C31 C32 C37 -3.4(5)
C31 C32 C33 C34 0.0(5)
C37 C32 C33 C34 -177.1(3)
C32 C33 C34 C35 0.1(5)
C32 C33 C34 C43 179.2(3)
C33 C34 C35 C36 0.4(5)
C43 C34 C35 C36 -178.7(3)
C32 C31 C36 C35 0.9(5)
P1 C31 C36 C35 -179.4(2)
C32 C31 C36 C40 177.5(3)
P1 C31 C36 C40 -2.8(5)
C34 C35 C36 C31 -0.9(5)
C34 C35 C36 C40 -177.7(3)
C31 C32 C37 C38 -124.8(4)
C33 C32 C37 C38 52.1(4)
C31 C32 C37 C39 109.5(4)
C33 C32 C37 C39 -73.6(4)
C31 C36 C40 C42 -126.3(3)
C35 C36 C40 C42 50.4(4)
C31 C36 C40 C41 108.0(3)
C35 C36 C40 C41 -75.2(3)
C35 C34 C43 C44 -66.4(3)
C33 C34 C43 C44 114.5(3)
C35 C34 C43 C45 58.2(3)
C33 C34 C43 C45 -120.9(3)
O4 C46 C48 F5 -48.9(4)
C47 C46 C48 F5 -174.3(3)
C49 C46 C48 F5 67.4(4)
O4 C46 C48 F4 -172.0(3)
C47 C46 C48 F4 62.6(4)
C49 C46 C48 F4 -55.7(4)
O4 C46 C48 F6 65.2(3)
C47 C46 C48 F6 -60.2(4)
C49 C46 C48 F6 -178.5(3)
O4 C46 C49 F2 55.9(4)
C48 C46 C49 F2 -60.1(4)
C47 C46 C49 F2 179.9(3)
O4 C46 C49 F1 -56.8(4)
C48 C46 C49 F1 -172.8(3)
C47 C46 C49 F1 67.2(4)
O4 C46 C49 F3 -175.9(3)
C48 C46 C49 F3 68.1(4)
C47 C46 C49 F3 -51.9(4)
O1 C50 C52 F17 -61.9(4)
C51 C50 C52 F17 169.0(3)
C53 C50 C52 F17 53.7(4)
O1 C50 C52 F16 63.2(4)
C51 C50 C52 F16 -65.8(4)
C53 C50 C52 F16 178.9(3)
O1 C50 C52 F18 -179.1(3)
C51 C50 C52 F18 51.9(4)
C53 C50 C52 F18 -63.4(4)
O1 C50 C53 F13 -62.4(4)
C51 C50 C53 F13 60.5(4)
C52 C50 C53 F13 178.0(3)
O1 C50 C53 F15 66.0(4)
C51 C50 C53 F15 -171.0(3)
C52 C50 C53 F15 -53.5(4)
O1 C50 C53 F14 175.4(3)
C51 C50 C53 F14 -61.6(4)
C52 C50 C53 F14 55.9(4)
O3 C54 C56 F8 -38.0(4)
C57 C54 C56 F8 82.7(4)
C55 C54 C56 F8 -154.5(3)
O3 C54 C56 F9 -171.4(3)
C57 C54 C56 F9 -50.8(4)
C55 C54 C56 F9 72.1(4)
O3 C54 C56 F7 67.5(3)
C57 C54 C56 F7 -171.9(3)
C55 C54 C56 F7 -49.0(3)
O3 C54 C57 F12 -52.6(4)
C56 C54 C57 F12 -174.5(3)
C55 C54 C57 F12 76.3(4)
O3 C54 C57 F10 66.9(3)
C56 C54 C57 F10 -55.1(4)
C55 C54 C57 F10 -164.3(3)
O3 C54 C57 F11 -171.6(3)
C56 C54 C57 F11 66.4(4)
C55 C54 C57 F11 -42.8(4)
O2 C58 C60 F20 50.3(4)
C61 C58 C60 F20 169.3(3)
C59 C58 C60 F20 -73.7(4)
O2 C58 C60 F21 -178.4(3)
C61 C58 C60 F21 -59.4(4)
C59 C58 C60 F21 57.6(5)
O2 C58 C60 F19 -69.7(3)
C61 C58 C60 F19 49.4(3)
C59 C58 C60 F19 166.3(3)
O2 C58 C61 F24 46.8(4)
C60 C58 C61 F24 -72.5(4)
C59 C58 C61 F24 172.1(3)
O2 C58 C61 F22 170.4(3)
C60 C58 C61 F22 51.1(4)
C59 C58 C61 F22 -64.2(4)
O2 C58 C61 F23 -69.7(4)
C60 C58 C61 F23 171.0(3)
C59 C58 C61 F23 55.7(4)
C51 C50 O1 Al1 29.3(6)
C53 C50 O1 Al1 145.5(3)
C52 C50 O1 Al1 -96.2(5)
O4 Al1 O1 C50 51.2(4)
O2 Al1 O1 C50 172.3(4)
O3 Al1 O1 C50 -69.3(4)
C60 C58 O2 Al1 -125.3(4)
C61 C58 O2 Al1 122.1(4)
C59 C58 O2 Al1 -2.9(6)
O4 Al1 O2 C58 56.2(4)
O1 Al1 O2 C58 -59.0(4)
O3 Al1 O2 C58 178.3(4)
C57 C54 O3 Al1 96.2(4)
C56 C54 O3 Al1 -144.6(3)
C55 C54 O3 Al1 -36.5(5)
O4 Al1 O3 C54 147.5(3)
O2 Al1 O3 C54 23.4(4)
O1 Al1 O3 C54 -95.0(4)
C48 C46 O4 Al1 -146.7(3)
C47 C46 O4 Al1 -22.1(5)
C49 C46 O4 Al1 99.5(4)
O2 Al1 O4 C46 86.1(3)
O1 Al1 O4 C46 -157.3(3)
O3 Al1 O4 C46 -34.3(3)
C36 C31 P1 C16 122.0(3)
C32 C31 P1 C16 -58.2(3)
C36 C31 P1 C1 -51.2(3)
C32 C31 P1 C1 128.5(3)
C21 C16 P1 C31 -49.8(3)
C17 C16 P1 C31 126.5(3)
C21 C16 P1 C1 123.4(3)
C17 C16 P1 C1 -60.4(3)
C6 C1 P1 C31 -60.0(3)
C2 C1 P1 C31 115.5(3)
C6 C1 P1 C16 126.9(3)
C2 C1 P1 C16 -57.6(3)
